data_4064523
loop_
_publ_author_name
'Utepova, Irina A.'
'Musikhina, Alexandra A.'
'Chupakhin, Oleg N.'
'Slepukhin, Pavel A.'

_publ_section_title
;
 New Approach to the Synthesis of Azinylcymantrenes
;
_journal_issue 11
_journal_name_full Organometallics
_journal_page_first 3047
_journal_paper_doi 10.1021/om200159f
_journal_volume 30
_journal_year 2011
_chemical_formula_moiety 'C16 H9 Mn N2 O3'
_chemical_formula_sum 'C16 H9 Mn N2 O3'
_chemical_formula_weight 332.19
_chemical_name_systematic
; 
 ? 
;
_space_group_IT_number 14
_symmetry_cell_setting monoclinic
_symmetry_space_group_name_Hall '-P 2ybc'
_symmetry_space_group_name_H-M 'P 1 21/c 1'
_atom_sites_solution_hydrogens geom
_atom_sites_solution_primary direct
_atom_sites_solution_secondary difmap
_audit_creation_method SHELXL-97
_cell_angle_alpha 90.00
_cell_angle_beta 114.609(15)
_cell_angle_gamma 90.00
_cell_formula_units_Z 4
_cell_length_a 10.1631(14)
_cell_length_b 12.7084(16)
_cell_length_c 11.9261(19)
_cell_measurement_reflns_used 2315
_cell_measurement_temperature 295(2)
_cell_measurement_theta_max 28.28
_cell_measurement_theta_min 2.74
_cell_volume 1400.4(4)
_computing_cell_refinement
;
CrysAlis RED, Oxford Diffraction Ltd.,
Version 1.171.29.9 (release 23-03-2006 CrysAlis171 .NET)
(compiled Mar 23 2006,23:39:28)
;
_computing_data_collection
;
CrysAlis CCD, Oxford Diffraction Ltd.,
Version 1.171.29.9 (release 23-03-2006 CrysAlis171 .NET)
(compiled Mar 23 2006,23:39:28)
;
_computing_data_reduction
;
CrysAlis RED, Oxford Diffraction Ltd.,
Version 1.171.29.9 (release 23-03-2006 CrysAlis171 .NET)
(compiled Mar 23 2006,23:39:28)
;
_computing_molecular_graphics 'Bruker SHELXTL'
_computing_publication_material 'Bruker SHELXTL'
_computing_structure_refinement 'SHELXL-97 (Sheldrick, 1997)'
_computing_structure_solution 'SHELXS-97 (Sheldrick, 1990)'
_diffrn_ambient_temperature 295(2)
_diffrn_measured_fraction_theta_full 0.972
_diffrn_measured_fraction_theta_max 0.964
_diffrn_measurement_details
;
  1 omega   41.00  111.00   1.0000    7.0000
omega____ theta____ kappa____ phi______ omega'___ theta'___ frames
    -       32.0000 -170.0000   30.0000    0.0000    0.0000 70

  2 omega  -39.00   51.00   1.0000    7.0000
omega____ theta____ kappa____ phi______ omega'___ theta'___ frames
    -       32.0000  -80.0000   30.0000    0.0000    0.0000 90

  3 omega  -29.00   71.00   1.0000    7.0000
omega____ theta____ kappa____ phi______ omega'___ theta'___ frames
    -       32.0000  -90.0000   50.0000    0.0000    0.0000 100

  4 omega  -29.00   -3.00   1.0000    7.0000
omega____ theta____ kappa____ phi______ omega'___ theta'___ frames
    -       32.0000  -10.0000   20.0000    0.0000    0.0000 26

;
_diffrn_measurement_device_type 'Xcalibur 3 CCD'
_diffrn_measurement_method 'omega scans'
_diffrn_orient_matrix_UB_11 -0.0194109487
_diffrn_orient_matrix_UB_12 0.0537951862
_diffrn_orient_matrix_UB_13 -0.0013158857
_diffrn_orient_matrix_UB_21 -0.0224887038
_diffrn_orient_matrix_UB_22 -0.0094838004
_diffrn_orient_matrix_UB_23 0.0473823507
_diffrn_orient_matrix_UB_31 0.0716105629
_diffrn_orient_matrix_UB_32 0.0116036046
_diffrn_orient_matrix_UB_33 0.0451767983
_diffrn_radiation_monochromator graphite
_diffrn_radiation_source 'fine-focus sealed tube'
_diffrn_radiation_type MoK\a
_diffrn_radiation_wavelength 0.71073
_diffrn_reflns_av_R_equivalents 0.0167
_diffrn_reflns_av_sigmaI/netI 0.0358
_diffrn_reflns_limit_h_max 13
_diffrn_reflns_limit_h_min -12
_diffrn_reflns_limit_k_max 5
_diffrn_reflns_limit_k_min -16
_diffrn_reflns_limit_l_max 6
_diffrn_reflns_limit_l_min -15
_diffrn_reflns_number 4351
_diffrn_reflns_theta_full 26.50
_diffrn_reflns_theta_max 28.28
_diffrn_reflns_theta_min 2.74
_diffrn_standards_decay_% 0
_diffrn_standards_interval_count 0
_diffrn_standards_interval_time 0
_diffrn_standards_number 0
_exptl_absorpt_coefficient_mu 0.956
_exptl_absorpt_correction_T_max 0.876
_exptl_absorpt_correction_T_min 0.765
_exptl_absorpt_correction_type analytical
_exptl_absorpt_process_details
;
CrysAlis RED, Oxford Diffraction Ltd.,
Version 1.171.29.9 (release 23-03-2006 CrysAlis171 .NET)
(compiled Mar 23 2006,23:39:28)
Analytical numeric absorption correction using a multifaceted crystal
model based on expressions derived by R.C. Clark & J.S. Reid.
(Clark, R. C. & Reid, J. S. (1995). Acta Cryst. A51, 887-897)
;
_exptl_crystal_colour yellow
_exptl_crystal_density_diffrn 1.576
_exptl_crystal_density_method 'not measured'
_exptl_crystal_description prism
_exptl_crystal_F_000 672
_exptl_crystal_size_max 0.2144
_exptl_crystal_size_mid 0.1307
_exptl_crystal_size_min 0.0701
_refine_diff_density_max 0.340
_refine_diff_density_min -0.265
_refine_diff_density_rms 0.047
_refine_ls_extinction_method none
_refine_ls_goodness_of_fit_ref 1.001
_refine_ls_hydrogen_treatment constr
_refine_ls_matrix_type full
_refine_ls_number_parameters 199
_refine_ls_number_reflns 3348
_refine_ls_number_restraints 0
_refine_ls_restrained_S_all 1.001
_refine_ls_R_factor_all 0.0520
_refine_ls_R_factor_gt 0.0298
_refine_ls_shift/su_max 0.000
_refine_ls_shift/su_mean 0.000
_refine_ls_structure_factor_coef Fsqd
_refine_ls_weighting_details 'calc w=1/[\s^2^(Fo^2^)+(0.0350P)^2^+0.0000P] where P=(Fo^2^+2Fc^2^)/3'
_refine_ls_weighting_scheme calc
_refine_ls_wR_factor_gt 0.0662
_refine_ls_wR_factor_ref 0.0697
_reflns_number_gt 2315
_reflns_number_total 3348
_reflns_threshold_expression >2sigma(I)
_cod_data_source_file om200159f_si_002.cif
_cod_data_source_block dc4h
_cod_depositor_comments
;
The following automatic conversions were performed:

'_symmetry_cell_setting' value 'Monoclinic' changed to 'monoclinic'
according to /home/saulius/struct/CIF-dictionaries/cif_core.dic
dictionary named 'cif_core.dic' version 2.4.1 from 2010-06-29.

Automatic conversion script
Id: cif_fix_values 1715 2011-07-08 13:25:40Z adriana 
;
_cod_original_cell_volume 1400.4(3)
_cod_original_sg_symbol_Hall -P2ybc
_cod_original_sg_symbol_H-M P2(1)/c
_cod_database_code 4064523

loop_
_symmetry_equiv_pos_as_xyz
'x, y, z'
'-x, y+1/2, -z+1/2'
'-x, -y, -z'
'x, -y-1/2, z-1/2'

loop_
_atom_site_label
_atom_site_type_symbol
_atom_site_fract_x
_atom_site_fract_y
_atom_site_fract_z
_atom_site_U_iso_or_equiv
_atom_site_adp_type
_atom_site_occupancy
_atom_site_symmetry_multiplicity
_atom_site_calc_flag
_atom_site_refinement_flags
Mn1 Mn 0.89740(3) 0.14574(2) 0.18350(2) 0.03361(9) Uani 1 1 d .
N1 N 0.53710(15) 0.18640(12) -0.11173(13) 0.0367(3) Uani 1 1 d .
C1 C 0.90550(18) 0.11535(15) 0.04016(17) 0.0411(4) Uani 1 1 d .
O1 O 0.90828(16) 0.09730(13) -0.05327(12) 0.0627(4) Uani 1 1 d .
C2 C 0.59389(16) 0.24672(13) -0.01305(15) 0.0336(4) Uani 1 1 d .
O2 O 1.13896(16) 0.00549(14) 0.32482(14) 0.0707(5) Uani 1 1 d .
C3 C 0.57323(19) 0.35772(14) -0.02063(16) 0.0392(4) Uani 1 1 d .
H3A H 0.6176 0.3972 0.0511 0.047 Uiso 1 1 calc R
O3 O 1.09753(19) 0.32299(13) 0.22935(18) 0.0803(5) Uani 1 1 d .
C4 C 1.0187(2) 0.25374(17) 0.21069(18) 0.0484(5) Uani 1 1 d .
N4 N 0.49518(16) 0.40717(12) -0.12298(13) 0.0430(4) Uani 1 1 d .
C5 C 0.43326(18) 0.34580(15) -0.22666(16) 0.0383(4) Uani 1 1 d .
C6 C 0.3464(2) 0.39366(18) -0.33927(16) 0.0510(5) Uani 1 1 d .
H6A H 0.3313 0.4660 -0.3432 0.061 Uiso 1 1 calc R
C7 C 0.2841(2) 0.33353(19) -0.44311(19) 0.0565(6) Uani 1 1 d .
H7A H 0.2255 0.3650 -0.5177 0.068 Uiso 1 1 calc R
C8 C 0.3081(2) 0.2244(2) -0.43799(17) 0.0528(5) Uani 1 1 d .
H8A H 0.2654 0.1846 -0.5096 0.063 Uiso 1 1 calc R
C9 C 0.39281(19) 0.17608(16) -0.33004(17) 0.0454(5) Uani 1 1 d .
H9A H 0.4091 0.1040 -0.3283 0.054 Uiso 1 1 calc R
C10 C 0.45583(16) 0.23595(14) -0.22068(15) 0.0352(4) Uani 1 1 d .
C11 C 0.67436(17) 0.19473(14) 0.10626(16) 0.0356(4) Uani 1 1 d .
C12 C 0.75015(18) 0.24350(15) 0.22338(15) 0.0403(4) Uani 1 1 d .
H12A H 0.7602 0.3194 0.2390 0.048 Uiso 1 1 calc R
C13 C 0.8045(2) 0.16382(16) 0.31327(18) 0.0482(5) Uani 1 1 d .
H13A H 0.8580 0.1748 0.4022 0.058 Uiso 1 1 calc R
C14 C 0.7623(2) 0.06571(17) 0.25358(18) 0.0495(5) Uani 1 1 d .
H14A H 0.7823 -0.0032 0.2942 0.059 Uiso 1 1 calc R
C15 C 0.68336(18) 0.08343(15) 0.12652(17) 0.0422(4) Uani 1 1 d .
H15A H 0.6387 0.0293 0.0635 0.051 Uiso 1 1 calc R
C16 C 1.0453(2) 0.05972(16) 0.26871(17) 0.0446(4) Uani 1 1 d .

loop_
_atom_site_aniso_label
_atom_site_aniso_U_11
_atom_site_aniso_U_22
_atom_site_aniso_U_33
_atom_site_aniso_U_23
_atom_site_aniso_U_13
_atom_site_aniso_U_12
Mn1 0.03058(14) 0.03064(14) 0.03851(14) 0.00001(12) 0.01330(10) 0.00165(12)
N1 0.0321(7) 0.0329(8) 0.0464(8) -0.0042(6) 0.0176(6) -0.0014(6)
C1 0.0330(9) 0.0409(11) 0.0453(10) 0.0035(8) 0.0121(8) 0.0045(8)
O1 0.0683(10) 0.0765(11) 0.0431(8) -0.0021(7) 0.0232(7) 0.0122(9)
C2 0.0256(8) 0.0332(9) 0.0429(9) -0.0009(7) 0.0150(7) 0.0007(7)
O2 0.0500(8) 0.0643(11) 0.0792(11) 0.0125(8) 0.0083(8) 0.0198(8)
C3 0.0394(10) 0.0346(10) 0.0409(9) -0.0053(8) 0.0140(8) -0.0020(8)
O3 0.0687(11) 0.0535(11) 0.1269(16) -0.0157(10) 0.0490(10) -0.0231(9)
C4 0.0420(10) 0.0437(12) 0.0626(13) -0.0045(9) 0.0250(9) 0.0024(10)
N4 0.0452(9) 0.0351(9) 0.0443(8) -0.0012(7) 0.0143(7) 0.0016(7)
C5 0.0329(9) 0.0396(10) 0.0422(9) -0.0018(8) 0.0155(7) 0.0002(8)
C6 0.0490(11) 0.0508(12) 0.0470(11) 0.0052(9) 0.0138(9) 0.0075(10)
C7 0.0429(12) 0.0731(18) 0.0433(11) 0.0055(10) 0.0079(9) 0.0027(10)
C8 0.0426(11) 0.0700(16) 0.0423(11) -0.0125(10) 0.0142(9) -0.0133(11)
C9 0.0399(10) 0.0463(11) 0.0517(11) -0.0112(9) 0.0208(9) -0.0091(9)
C10 0.0267(8) 0.0375(10) 0.0424(9) -0.0044(7) 0.0155(7) -0.0037(7)
C11 0.0293(8) 0.0347(10) 0.0451(10) -0.0016(8) 0.0178(7) 0.0020(8)
C12 0.0415(10) 0.0403(11) 0.0430(10) -0.0014(8) 0.0213(8) 0.0075(8)
C13 0.0512(11) 0.0575(14) 0.0412(10) 0.0073(9) 0.0245(9) 0.0112(10)
C14 0.0462(11) 0.0479(12) 0.0639(12) 0.0181(10) 0.0323(10) 0.0063(10)
C15 0.0317(9) 0.0361(11) 0.0607(12) 0.0023(8) 0.0209(8) 0.0001(8)
C16 0.0411(10) 0.0415(11) 0.0493(11) -0.0017(9) 0.0169(9) 0.0010(9)

loop_
_atom_type_symbol
_atom_type_description
_atom_type_scat_dispersion_real
_atom_type_scat_dispersion_imag
_atom_type_scat_source
C C 0.0033 0.0016 'International Tables Vol C Tables 4.2.6.8 and 6.1.1.4'
H H 0.0000 0.0000 'International Tables Vol C Tables 4.2.6.8 and 6.1.1.4'
N N 0.0061 0.0033 'International Tables Vol C Tables 4.2.6.8 and 6.1.1.4'
O O 0.0106 0.0060 'International Tables Vol C Tables 4.2.6.8 and 6.1.1.4'
Mn Mn 0.3368 0.7283 'International Tables Vol C Tables 4.2.6.8 and 6.1.1.4'

loop_
_geom_angle_atom_site_label_1
_geom_angle_atom_site_label_2
_geom_angle_atom_site_label_3
_geom_angle
C4 Mn1 C1 92.09(9)
C4 Mn1 C16 90.77(9)
C1 Mn1 C16 92.80(8)
C4 Mn1 C13 105.46(9)
C1 Mn1 C13 157.97(8)
C16 Mn1 C13 100.03(8)
C4 Mn1 C14 143.44(9)
C1 Mn1 C14 124.31(9)
C16 Mn1 C14 90.67(8)
C13 Mn1 C14 38.56(8)
C4 Mn1 C15 151.22(8)
C1 Mn1 C15 93.54(8)
C16 Mn1 C15 117.08(8)
C13 Mn1 C15 64.69(8)
C14 Mn1 C15 38.36(7)
C4 Mn1 C12 90.41(8)
C1 Mn1 C12 130.64(7)
C16 Mn1 C12 136.47(8)
C13 Mn1 C12 38.45(7)
C14 Mn1 C12 64.41(8)
C15 Mn1 C12 64.82(7)
C4 Mn1 C11 112.36(8)
C1 Mn1 C11 96.48(7)
C16 Mn1 C11 154.63(8)
C13 Mn1 C11 64.80(7)
C14 Mn1 C11 64.65(7)
C15 Mn1 C11 38.93(7)
C12 Mn1 C11 38.74(6)
C2 N1 C10 116.52(15)
O1 C1 Mn1 178.52(17)
N1 C2 C3 121.40(15)
N1 C2 C11 117.56(15)
C3 C2 C11 120.98(15)
N4 C3 C2 123.50(16)
N4 C3 H3A 118.3
C2 C3 H3A 118.3
O3 C4 Mn1 179.3(2)
C3 N4 C5 116.13(16)
N4 C5 C6 119.07(18)
N4 C5 C10 120.82(16)
C6 C5 C10 120.12(17)
C7 C6 C5 119.7(2)
C7 C6 H6A 120.2
C5 C6 H6A 120.2
C6 C7 C8 120.42(19)
C6 C7 H7A 119.8
C8 C7 H7A 119.8
C9 C8 C7 121.11(19)
C9 C8 H8A 119.4
C7 C8 H8A 119.4
C8 C9 C10 119.7(2)
C8 C9 H9A 120.2
C10 C9 H9A 120.2
N1 C10 C5 121.61(15)
N1 C10 C9 119.42(17)
C5 C10 C9 118.98(16)
C12 C11 C15 107.08(16)
C12 C11 C2 127.50(16)
C15 C11 C2 125.33(16)
C12 C11 Mn1 70.34(9)
C15 C11 Mn1 70.13(10)
C2 C11 Mn1 127.33(11)
C13 C12 C11 108.27(17)
C13 C12 Mn1 70.37(11)
C11 C12 Mn1 70.92(10)
C13 C12 H12A 125.9
C11 C12 H12A 125.9
Mn1 C12 H12A 125.9
C12 C13 C14 108.10(17)
C12 C13 Mn1 71.17(10)
C14 C13 Mn1 70.87(11)
C12 C13 H13A 125.9
C14 C13 H13A 125.9
Mn1 C13 H13A 125.9
C15 C14 C13 108.62(17)
C15 C14 Mn1 70.96(10)
C13 C14 Mn1 70.57(11)
C15 C14 H14A 125.7
C13 C14 H14A 125.7
Mn1 C14 H14A 125.7
C14 C15 C11 107.93(17)
C14 C15 Mn1 70.68(10)
C11 C15 Mn1 70.94(10)
C14 C15 H15A 126.0
C11 C15 H15A 126.0
Mn1 C15 H15A 126.0
O2 C16 Mn1 178.73(18)

loop_
_geom_bond_atom_site_label_1
_geom_bond_atom_site_label_2
_geom_bond_distance
Mn1 C4 1.782(2)
Mn1 C1 1.7877(19)
Mn1 C16 1.793(2)
Mn1 C13 2.1348(19)
Mn1 C14 2.1387(18)
Mn1 C15 2.1423(17)
Mn1 C12 2.1452(17)
Mn1 C11 2.1530(17)
N1 C2 1.319(2)
N1 C10 1.369(2)
C1 O1 1.149(2)
C2 C3 1.424(2)
C2 C11 1.470(2)
O2 C16 1.140(2)
C3 N4 1.307(2)
C3 H3A 0.9300
O3 C4 1.148(2)
N4 C5 1.373(2)
C5 C6 1.402(2)
C5 C10 1.412(3)
C6 C7 1.366(3)
C6 H6A 0.9300
C7 C8 1.404(3)
C7 H7A 0.9300
C8 C9 1.361(3)
C8 H8A 0.9300
C9 C10 1.412(2)
C9 H9A 0.9300
C11 C12 1.426(2)
C11 C15 1.431(3)
C12 C13 1.410(3)
C12 H12A 0.9800
C13 C14 1.411(3)
C13 H13A 0.9800
C14 C15 1.407(3)
C14 H14A 0.9800
C15 H15A 0.9800
